data_4028884
loop_
_publ_author_name
'Tobias Becker'
'Helmar G\"orls'
'Gerhard Pauls'
'Roland Wedekind'
'Marco Kai'
'Stephan H. von Reu\&s'
'Wilhelm Boland'

_publ_contact_author
;
        Wilhelm Boland
        Max-Planck-Institut for Chemical Ecology
        Tatzendpromenade 1a
        D-07745 Jena
        Germany
;
_publ_contact_author_email 'boland@ice.mpg.de '
_publ_contact_author_fax '+049-03641-643665 '
_publ_contact_author_phone '+049-03641-643663 '
_publ_section_title
;
 Synthesis of Isoxazolin-5-one Glucosides by a Cascade Reaction
;
_journal_name_full 'Journal of Organic Chemistry'
_journal_page_first 12779
_journal_page_last 12783
_journal_paper_doi 10.1021/jo4023155
_journal_volume 78
_journal_year 2013
_chemical_absolute_configuration ad
_chemical_formula_moiety 'C37 H37 N O7'
_chemical_formula_sum 'C37 H37 N O7'
_chemical_formula_weight 607.68
_space_group_IT_number 1
_symmetry_cell_setting triclinic
_symmetry_space_group_name_Hall 'P 1'
_symmetry_space_group_name_H-M 'P 1'
_atom_sites_solution_hydrogens mixed
_atom_sites_solution_primary direct
_atom_sites_solution_secondary difmap
_audit_creation_method SHELXL-97
_cell_angle_alpha 104.609(2)
_cell_angle_beta 96.556(2)
_cell_angle_gamma 104.520(2)
_cell_formula_units_Z 2
_cell_length_a 10.6443(5)
_cell_length_b 12.4845(6)
_cell_length_c 12.8966(6)
_cell_measurement_reflns_used 70532
_cell_measurement_temperature 133(2)
_cell_measurement_theta_max 25.05
_cell_measurement_theta_min 2.72
_cell_volume 1576.38(13)
_computing_cell_refinement DENZO
_computing_data_collection COLLECT
_computing_data_reduction DENZO
_computing_molecular_graphics SHELXTL/PC
_computing_publication_material SHELXL-97
_computing_structure_refinement 'SHELXL-97 (Sheldrick, 2008)'
_computing_structure_solution 'SHELXS-97 (Sheldrick, 2008)'
_diffrn_ambient_temperature 133(2)
_diffrn_measured_fraction_theta_full 0.993
_diffrn_measured_fraction_theta_max 0.993
_diffrn_measurement_device_type KappaCCD
_diffrn_measurement_method 'phi- + omega-scan'
_diffrn_radiation_monochromator graphite
_diffrn_radiation_source 'fine-focus sealed tube'
_diffrn_radiation_type MoK\a
_diffrn_radiation_wavelength 0.71073
_diffrn_reflns_av_R_equivalents 0.0211
_diffrn_reflns_av_sigmaI/netI 0.0178
_diffrn_reflns_limit_h_max 13
_diffrn_reflns_limit_h_min -13
_diffrn_reflns_limit_k_max 15
_diffrn_reflns_limit_k_min -15
_diffrn_reflns_limit_l_max 16
_diffrn_reflns_limit_l_min -16
_diffrn_reflns_number 73797
_diffrn_reflns_theta_full 27.10
_diffrn_reflns_theta_max 27.10
_diffrn_reflns_theta_min 2.72
_exptl_absorpt_coefficient_mu 0.088
_exptl_absorpt_correction_type none
_exptl_crystal_colour colourless
_exptl_crystal_density_diffrn 1.280
_exptl_crystal_description prism
_exptl_crystal_F_000 644
_exptl_crystal_size_max 0.10
_exptl_crystal_size_mid 0.10
_exptl_crystal_size_min 0.09
_refine_diff_density_max 0.220
_refine_diff_density_min -0.191
_refine_diff_density_rms 0.032
_refine_ls_abs_structure_details 'Flack H D (1983),6266 Friedel pairs Acta Cryst. A39, 876-881'
_refine_ls_abs_structure_Flack 0.0(3)
_refine_ls_extinction_method none
_refine_ls_goodness_of_fit_ref 1.041
_refine_ls_hydrogen_treatment mixed
_refine_ls_matrix_type full
_refine_ls_number_parameters 827
_refine_ls_number_reflns 13169
_refine_ls_number_restraints 3
_refine_ls_restrained_S_all 1.041
_refine_ls_R_factor_all 0.0332
_refine_ls_R_factor_gt 0.0299
_refine_ls_shift/su_max 0.001
_refine_ls_shift/su_mean 0.000
_refine_ls_structure_factor_coef Fsqd
_refine_ls_weighting_details 'calc w=1/[\s^2^(Fo^2^)+(0.0391P)^2^+0.2017P] where P=(Fo^2^+2Fc^2^)/3'
_refine_ls_weighting_scheme calc
_refine_ls_wR_factor_gt 0.0712
_refine_ls_wR_factor_ref 0.0730
_reflns_number_gt 12360
_reflns_number_total 13169
_reflns_threshold_expression >2sigma(I)
_cod_data_source_file jo4023155_si_002.cif
_cod_data_source_block fo5082
_cod_database_code 4028884

loop_
_symmetry_equiv_pos_as_xyz
'x, y, z'

loop_
_atom_site_label
_atom_site_type_symbol
_atom_site_fract_x
_atom_site_fract_y
_atom_site_fract_z
_atom_site_U_iso_or_equiv
_atom_site_adp_type
_atom_site_occupancy
_atom_site_symmetry_multiplicity
_atom_site_calc_flag
_atom_site_refinement_flags
O1A O 0.50755(8) 0.77203(7) 0.93803(7) 0.01906(18) Uani 1 1 d .
O2A O 0.57149(8) 1.00929(8) 1.06384(7) 0.02079(19) Uani 1 1 d .
O3A O 0.64945(10) 1.19325(9) 1.16923(8) 0.0331(2) Uani 1 1 d .
O4A O 0.43048(8) 0.98709(7) 0.81782(7) 0.02020(18) Uani 1 1 d .
O5A O 0.53876(8) 0.85489(7) 0.65020(7) 0.01910(18) Uani 1 1 d .
O6A O 0.49353(9) 0.61408(7) 0.65830(7) 0.02116(19) Uani 1 1 d .
O7A O 0.70296(8) 0.65762(8) 0.92533(7) 0.02255(19) Uani 1 1 d .
N1A N 0.44492(10) 0.92875(9) 1.02162(8) 0.0187(2) Uani 1 1 d .
C1A C 0.43709(12) 0.84896(11) 0.91713(10) 0.0173(2) Uani 1 1 d .
H1AA H 0.3425 0.8044 0.8858 0.021 Uiso 1 1 calc R
C2A C 0.49628(11) 0.90511(10) 0.83422(10) 0.0171(2) Uani 1 1 d .
H2AA H 0.5927 0.9448 0.8624 0.021 Uiso 1 1 calc R
C3A C 0.47738(12) 0.80953(11) 0.72856(10) 0.0171(2) Uani 1 1 d .
H3AA H 0.3806 0.7741 0.6986 0.021 Uiso 1 1 calc R
C4A C 0.53718(12) 0.71568(10) 0.74867(10) 0.0172(2) Uani 1 1 d .
H4AA H 0.6358 0.7454 0.7631 0.021 Uiso 1 1 calc R
C5A C 0.49163(12) 0.67574(10) 0.84466(10) 0.0174(2) Uani 1 1 d .
H5AA H 0.3958 0.6313 0.8223 0.021 Uiso 1 1 calc R
C6A C 0.35442(13) 0.98735(12) 1.04501(10) 0.0214(3) Uani 1 1 d .
H6A H 0.2669(17) 0.9468(14) 1.0199(13) 0.031(4) Uiso 1 1 d .
C7A C 0.41283(14) 1.09601(12) 1.10858(11) 0.0249(3) Uani 1 1 d .
H7A H 0.3705(17) 1.1552(15) 1.1354(14) 0.037(4) Uiso 1 1 d .
C8A C 0.55295(13) 1.11447(12) 1.12214(10) 0.0230(3) Uani 1 1 d .
C9A C 0.52221(13) 1.09617(11) 0.82296(12) 0.0240(3) Uani 1 1 d .
H9AA H 0.5778 1.0839 0.7671 0.029 Uiso 1 1 calc R
H9AB H 0.5809 1.1293 0.8956 0.029 Uiso 1 1 calc R
C10A C 0.44711(12) 1.17824(11) 0.80328(11) 0.0220(3) Uani 1 1 d .
C11A C 0.43214(14) 1.20060(12) 0.70336(12) 0.0295(3) Uani 1 1 d .
H11A H 0.4683 1.1622 0.6461 0.035 Uiso 1 1 calc R
C12A C 0.36485(16) 1.27846(13) 0.68600(12) 0.0347(3) Uani 1 1 d .
H12A H 0.3558 1.2936 0.6174 0.042 Uiso 1 1 calc R
C13A C 0.31128(14) 1.33365(12) 0.76863(13) 0.0309(3) Uani 1 1 d .
H13A H 0.2637 1.3858 0.7567 0.037 Uiso 1 1 calc R
C14A C 0.32689(16) 1.31293(13) 0.86862(13) 0.0353(4) Uani 1 1 d .
H14A H 0.2910 1.3516 0.9259 0.042 Uiso 1 1 calc R
C15A C 0.39482(16) 1.23581(13) 0.88574(12) 0.0327(3) Uani 1 1 d .
H15A H 0.4056 1.2223 0.9551 0.039 Uiso 1 1 calc R
C16A C 0.44755(13) 0.86090(13) 0.56348(11) 0.0280(3) Uani 1 1 d .
H16A H 0.3931 0.9106 0.5933 0.034 Uiso 1 1 calc R
H16B H 0.3878 0.7826 0.5244 0.034 Uiso 1 1 calc R
C17A C 0.52259(13) 0.91012(11) 0.48576(11) 0.0228(3) Uani 1 1 d .
C18A C 0.46922(15) 0.87099(14) 0.37499(12) 0.0333(3) Uani 1 1 d .
H18A H 0.3882 0.8108 0.3487 0.040 Uiso 1 1 calc R
C19A C 0.53295(16) 0.91882(14) 0.30223(12) 0.0351(3) Uani 1 1 d .
H19A H 0.4949 0.8918 0.2267 0.042 Uiso 1 1 calc R
C20A C 0.65080(15) 1.00502(13) 0.33878(12) 0.0303(3) Uani 1 1 d .
H20A H 0.6940 1.0381 0.2889 0.036 Uiso 1 1 calc R
C21A C 0.70619(14) 1.04335(12) 0.44880(12) 0.0285(3) Uani 1 1 d .
H21A H 0.7888 1.1016 0.4742 0.034 Uiso 1 1 calc R
C22A C 0.64158(13) 0.99696(11) 0.52238(11) 0.0237(3) Uani 1 1 d .
H22A H 0.6792 1.0249 0.5980 0.028 Uiso 1 1 calc R
C23A C 0.57093(16) 0.60923(12) 0.57437(12) 0.0332(3) Uani 1 1 d .
H23A H 0.6663 0.6400 0.6069 0.040 Uiso 1 1 calc R
H23B H 0.5494 0.6560 0.5270 0.040 Uiso 1 1 calc R
C24A C 0.53822(13) 0.48487(11) 0.50934(10) 0.0220(3) Uani 1 1 d .
C25A C 0.62063(14) 0.41970(13) 0.52996(11) 0.0288(3) Uani 1 1 d .
H25A H 0.6995 0.4551 0.5833 0.035 Uiso 1 1 calc R
C26A C 0.58910(15) 0.30331(13) 0.47349(13) 0.0343(3) Uani 1 1 d .
H26A H 0.6458 0.2590 0.4886 0.041 Uiso 1 1 calc R
C27A C 0.47542(16) 0.25210(13) 0.39549(12) 0.0336(3) Uani 1 1 d .
H27A H 0.4540 0.1724 0.3564 0.040 Uiso 1 1 calc R
C28A C 0.39277(15) 0.31593(14) 0.37398(12) 0.0340(3) Uani 1 1 d .
H28A H 0.3144 0.2803 0.3201 0.041 Uiso 1 1 calc R
C29A C 0.42375(13) 0.43210(13) 0.43085(11) 0.0274(3) Uani 1 1 d .
H29A H 0.3663 0.4758 0.4160 0.033 Uiso 1 1 calc R
C30A C 0.56741(12) 0.59892(10) 0.88109(10) 0.0192(3) Uani 1 1 d .
H30A H 0.5258 0.5685 0.9367 0.023 Uiso 1 1 calc R
H30B H 0.5606 0.5321 0.8178 0.023 Uiso 1 1 calc R
C31A C 0.73504(13) 0.70951(11) 1.04233(11) 0.0243(3) Uani 1 1 d .
H31A H 0.6891 0.7695 1.0619 0.029 Uiso 1 1 calc R
H31B H 0.8313 0.7483 1.0641 0.029 Uiso 1 1 calc R
C32A C 0.69751(13) 0.62428(12) 1.10586(11) 0.0234(3) Uani 1 1 d .
C33A C 0.59001(16) 0.62027(15) 1.15725(13) 0.0390(4) Uani 1 1 d .
H33A H 0.5401 0.6730 1.1538 0.047 Uiso 1 1 calc R
C34A C 0.55443(18) 0.53997(18) 1.21379(15) 0.0500(5) Uani 1 1 d .
H34A H 0.4798 0.5374 1.2481 0.060 Uiso 1 1 calc R
C35A C 0.62682(17) 0.46388(15) 1.22049(14) 0.0429(4) Uani 1 1 d .
H35A H 0.6025 0.4091 1.2595 0.051 Uiso 1 1 calc R
C36A C 0.73459(16) 0.46765(14) 1.17027(13) 0.0377(4) Uani 1 1 d .
H36A H 0.7846 0.4151 1.1743 0.045 Uiso 1 1 calc R
C37A C 0.77014(14) 0.54785(13) 1.11386(12) 0.0297(3) Uani 1 1 d .
H37A H 0.8453 0.5505 1.0802 0.036 Uiso 1 1 calc R
O1B O 0.01055(8) 0.80665(7) 0.94081(7) 0.01934(18) Uani 1 1 d .
O2B O 0.08901(9) 1.05461(8) 1.05164(7) 0.0239(2) Uani 1 1 d .
O3B O 0.17181(12) 1.24204(9) 1.14594(9) 0.0435(3) Uani 1 1 d .
O4B O -0.07289(9) 1.01219(8) 0.81046(7) 0.02260(19) Uani 1 1 d .
O5B O 0.02559(8) 0.86947(8) 0.64337(7) 0.0242(2) Uani 1 1 d .
O6B O -0.00988(9) 0.63662(8) 0.66201(7) 0.0251(2) Uani 1 1 d .
O7B O 0.17497(9) 0.66624(8) 0.92384(8) 0.0254(2) Uani 1 1 d .
N1B N -0.03742(10) 0.97328(10) 1.02173(9) 0.0213(2) Uani 1 1 d .
C1B C -0.05680(12) 0.88555(11) 0.91991(10) 0.0188(3) Uani 1 1 d .
H1BA H -0.1533 0.8440 0.8955 0.023 Uiso 1 1 calc R
C2B C -0.00567(12) 0.93177(11) 0.82858(10) 0.0194(3) Uani 1 1 d .
H2BA H 0.0914 0.9716 0.8514 0.023 Uiso 1 1 calc R
C3B C -0.03064(12) 0.83009(11) 0.72642(10) 0.0197(3) Uani 1 1 d .
H3BA H -0.1281 0.7948 0.7003 0.024 Uiso 1 1 calc R
C4B C 0.02972(12) 0.73886(11) 0.75149(10) 0.0199(3) Uani 1 1 d .
H4BA H 0.1283 0.7700 0.7684 0.024 Uiso 1 1 calc R
C5B C -0.01985(12) 0.70523(11) 0.84889(10) 0.0196(3) Uani 1 1 d .
H5BA H -0.1181 0.6720 0.8289 0.024 Uiso 1 1 calc R
C6B C -0.12545(14) 1.03163(14) 1.05185(11) 0.0271(3) Uani 1 1 d .
H6B H -0.2196(18) 0.9864(14) 1.0354(14) 0.038(4) Uiso 1 1 d .
C7B C -0.06410(16) 1.14192(14) 1.10919(11) 0.0329(3) Uani 1 1 d .
H7B H -0.1029(18) 1.1985(16) 1.1429(15) 0.046(5) Uiso 1 1 d .
C8B C 0.07408(15) 1.16111(13) 1.10942(11) 0.0298(3) Uani 1 1 d .
C9B C 0.01631(14) 1.11890(13) 0.80711(13) 0.0322(3) Uani 1 1 d .
H9BA H 0.0640 1.1034 0.7460 0.039 Uiso 1 1 calc R
H9BB H 0.0823 1.1539 0.8759 0.039 Uiso 1 1 calc R
C10B C -0.06173(13) 1.20042(12) 0.79202(11) 0.0250(3) Uani 1 1 d .
C11B C -0.06467(14) 1.23827(13) 0.69991(11) 0.0288(3) Uani 1 1 d .
H11B H -0.0172 1.2120 0.6456 0.035 Uiso 1 1 calc R
C12B C -0.13582(15) 1.31378(14) 0.68609(13) 0.0343(3) Uani 1 1 d .
H12B H -0.1370 1.3390 0.6225 0.041 Uiso 1 1 calc R
C13B C -0.20531(14) 1.35283(13) 0.76455(13) 0.0327(3) Uani 1 1 d .
H13B H -0.2553 1.4039 0.7545 0.039 Uiso 1 1 calc R
C14B C -0.20151(15) 1.31714(13) 0.85761(13) 0.0324(3) Uani 1 1 d .
H14B H -0.2480 1.3445 0.9123 0.039 Uiso 1 1 calc R
C15B C -0.13017(15) 1.24177(13) 0.87113(12) 0.0324(3) Uani 1 1 d .
H15B H -0.1278 1.2178 0.9354 0.039 Uiso 1 1 calc R
C16B C -0.06793(14) 0.86201(15) 0.55265(12) 0.0341(4) Uani 1 1 d .
H16C H -0.1316 0.9040 0.5775 0.041 Uiso 1 1 calc R
H16D H -0.1177 0.7800 0.5157 0.041 Uiso 1 1 calc R
C17B C 0.00242(14) 0.91405(12) 0.47414(11) 0.0262(3) Uani 1 1 d .
C18B C -0.06799(16) 0.89730(14) 0.37049(12) 0.0332(3) Uani 1 1 d .
H18B H -0.1582 0.8526 0.3501 0.040 Uiso 1 1 calc R
C19B C -0.00641(19) 0.94570(14) 0.29740(12) 0.0405(4) Uani 1 1 d .
H19B H -0.0550 0.9343 0.2270 0.049 Uiso 1 1 calc R
C20B C 0.12459(19) 1.01019(14) 0.32535(13) 0.0403(4) Uani 1 1 d .
H20B H 0.1660 1.0431 0.2746 0.048 Uiso 1 1 calc R
C21B C 0.19519(18) 1.02667(13) 0.42760(13) 0.0368(4) Uani 1 1 d .
H21B H 0.2858 1.0703 0.4471 0.044 Uiso 1 1 calc R
C22B C 0.13367(15) 0.97932(13) 0.50220(12) 0.0289(3) Uani 1 1 d .
H22B H 0.1823 0.9920 0.5729 0.035 Uiso 1 1 calc R
C23B C 0.09007(17) 0.61898(14) 0.60174(14) 0.0433(4) Uani 1 1 d .
H23C H 0.1737 0.6328 0.6523 0.052 Uiso 1 1 calc R
H23D H 0.1055 0.6741 0.5579 0.052 Uiso 1 1 calc R
C24B C 0.04780(14) 0.49734(12) 0.52798(11) 0.0268(3) Uani 1 1 d .
C25B C 0.12787(14) 0.42701(14) 0.53667(11) 0.0310(3) Uani 1 1 d .
H25B H 0.2089 0.4569 0.5878 0.037 Uiso 1 1 calc R
C26B C 0.09099(15) 0.31381(14) 0.47157(13) 0.0334(3) Uani 1 1 d .
H26B H 0.1466 0.2661 0.4781 0.040 Uiso 1 1 calc R
C27B C -0.02611(15) 0.26986(12) 0.39717(12) 0.0308(3) Uani 1 1 d .
H27B H -0.0518 0.1917 0.3530 0.037 Uiso 1 1 calc R
C28B C -0.10621(14) 0.33942(13) 0.38681(11) 0.0289(3) Uani 1 1 d .
H28B H -0.1867 0.3093 0.3350 0.035 Uiso 1 1 calc R
C29B C -0.06941(14) 0.45296(12) 0.45174(11) 0.0274(3) Uani 1 1 d .
H29B H -0.1245 0.5008 0.4442 0.033 Uiso 1 1 calc R
C30B C 0.03633(13) 0.61884(11) 0.88538(11) 0.0239(3) Uani 1 1 d .
H30C H -0.0067 0.5975 0.9444 0.029 Uiso 1 1 calc R
H30D H 0.0183 0.5479 0.8236 0.029 Uiso 1 1 calc R
C31B C 0.22572(16) 0.59663(14) 0.98063(13) 0.0352(4) Uani 1 1 d .
H31C H 0.3235 0.6226 0.9929 0.042 Uiso 1 1 calc R
H31D H 0.1958 0.5153 0.9340 0.042 Uiso 1 1 calc R
C32B C 0.18328(13) 0.60144(12) 1.08914(11) 0.0247(3) Uani 1 1 d .
C33B C 0.16253(13) 0.70074(12) 1.15203(12) 0.0269(3) Uani 1 1 d .
H33B H 0.1722 0.7665 1.1260 0.032 Uiso 1 1 calc R
C34B C 0.12759(15) 0.70456(13) 1.25314(12) 0.0312(3) Uani 1 1 d .
H34B H 0.1126 0.7726 1.2959 0.037 Uiso 1 1 calc R
C35B C 0.11469(15) 0.60926(14) 1.29152(12) 0.0337(3) Uani 1 1 d .
H35B H 0.0916 0.6122 1.3610 0.040 Uiso 1 1 calc R
C36B C 0.13501(16) 0.51047(13) 1.22991(13) 0.0353(3) Uani 1 1 d .
H36B H 0.1263 0.4452 1.2566 0.042 Uiso 1 1 calc R
C37B C 0.16832(16) 0.50618(13) 1.12853(13) 0.0336(3) Uani 1 1 d .
H37C H 0.1811 0.4372 1.0855 0.040 Uiso 1 1 calc R

loop_
_atom_site_aniso_label
_atom_site_aniso_U_11
_atom_site_aniso_U_22
_atom_site_aniso_U_33
_atom_site_aniso_U_23
_atom_site_aniso_U_13
_atom_site_aniso_U_12
O1A 0.0255(4) 0.0193(4) 0.0148(4) 0.0047(4) 0.0046(3) 0.0109(4)
O2A 0.0175(4) 0.0225(5) 0.0180(4) 0.0003(4) 0.0016(3) 0.0045(4)
O3A 0.0373(6) 0.0265(5) 0.0256(5) 0.0002(4) 0.0012(4) 0.0013(5)
O4A 0.0207(4) 0.0173(4) 0.0245(5) 0.0084(4) 0.0037(3) 0.0069(3)
O5A 0.0192(4) 0.0230(5) 0.0166(4) 0.0097(4) 0.0032(3) 0.0050(3)
O6A 0.0253(4) 0.0183(4) 0.0169(4) 0.0013(4) 0.0077(3) 0.0032(4)
O7A 0.0204(4) 0.0280(5) 0.0235(5) 0.0138(4) 0.0069(4) 0.0069(4)
N1A 0.0157(5) 0.0211(5) 0.0176(5) 0.0034(4) 0.0032(4) 0.0049(4)
C1A 0.0175(6) 0.0178(6) 0.0169(6) 0.0045(5) 0.0028(5) 0.0063(5)
C2A 0.0166(6) 0.0171(6) 0.0178(6) 0.0052(5) 0.0024(4) 0.0058(5)
C3A 0.0164(6) 0.0195(6) 0.0151(6) 0.0065(5) 0.0034(4) 0.0029(5)
C4A 0.0190(6) 0.0153(6) 0.0155(6) 0.0032(5) 0.0040(5) 0.0027(5)
C5A 0.0192(6) 0.0159(6) 0.0164(6) 0.0038(5) 0.0055(5) 0.0035(5)
C6A 0.0205(6) 0.0291(7) 0.0181(6) 0.0079(5) 0.0056(5) 0.0117(6)
C7A 0.0316(7) 0.0287(7) 0.0185(6) 0.0061(6) 0.0071(5) 0.0156(6)
C8A 0.0338(7) 0.0231(7) 0.0133(6) 0.0042(5) 0.0049(5) 0.0111(6)
C9A 0.0234(6) 0.0186(7) 0.0304(7) 0.0092(6) 0.0045(5) 0.0053(5)
C10A 0.0219(6) 0.0155(6) 0.0262(7) 0.0056(5) 0.0031(5) 0.0024(5)
C11A 0.0355(8) 0.0293(8) 0.0243(7) 0.0060(6) 0.0041(6) 0.0127(6)
C12A 0.0425(8) 0.0333(8) 0.0281(8) 0.0099(7) -0.0032(6) 0.0139(7)
C13A 0.0273(7) 0.0197(7) 0.0468(9) 0.0118(6) 0.0026(6) 0.0089(6)
C14A 0.0466(9) 0.0256(8) 0.0448(9) 0.0149(7) 0.0245(7) 0.0184(7)
C15A 0.0491(9) 0.0269(8) 0.0319(8) 0.0159(6) 0.0183(7) 0.0160(7)
C16A 0.0229(7) 0.0406(8) 0.0215(7) 0.0159(6) 0.0007(5) 0.0056(6)
C17A 0.0256(7) 0.0260(7) 0.0215(6) 0.0124(6) 0.0045(5) 0.0104(5)
C18A 0.0343(8) 0.0389(9) 0.0236(7) 0.0137(6) -0.0001(6) 0.0028(7)
C19A 0.0471(9) 0.0408(9) 0.0192(7) 0.0132(6) 0.0026(6) 0.0132(7)
C20A 0.0417(8) 0.0329(8) 0.0264(7) 0.0182(6) 0.0141(6) 0.0158(7)
C21A 0.0321(7) 0.0256(7) 0.0290(7) 0.0113(6) 0.0076(6) 0.0064(6)
C22A 0.0293(7) 0.0256(7) 0.0181(6) 0.0082(5) 0.0051(5) 0.0091(6)
C23A 0.0471(9) 0.0220(7) 0.0303(8) 0.0050(6) 0.0238(7) 0.0050(6)
C24A 0.0292(7) 0.0213(7) 0.0160(6) 0.0050(5) 0.0116(5) 0.0056(5)
C25A 0.0274(7) 0.0331(8) 0.0231(7) 0.0066(6) 0.0018(5) 0.0072(6)
C26A 0.0422(9) 0.0320(8) 0.0382(9) 0.0135(7) 0.0168(7) 0.0199(7)
C27A 0.0444(9) 0.0224(7) 0.0276(8) -0.0015(6) 0.0209(7) 0.0009(6)
C28A 0.0285(7) 0.0428(9) 0.0192(7) 0.0011(6) 0.0062(5) -0.0026(6)
C29A 0.0271(7) 0.0396(8) 0.0209(7) 0.0120(6) 0.0100(5) 0.0137(6)
C30A 0.0227(6) 0.0167(6) 0.0204(6) 0.0078(5) 0.0074(5) 0.0057(5)
C31A 0.0270(7) 0.0216(7) 0.0244(7) 0.0098(6) 0.0029(5) 0.0052(5)
C32A 0.0274(7) 0.0235(7) 0.0197(6) 0.0082(5) 0.0036(5) 0.0067(5)
C33A 0.0453(9) 0.0515(10) 0.0393(9) 0.0241(8) 0.0225(7) 0.0305(8)
C34A 0.0518(10) 0.0744(13) 0.0511(11) 0.0411(10) 0.0350(9) 0.0318(10)
C35A 0.0490(10) 0.0517(11) 0.0459(10) 0.0366(9) 0.0216(8) 0.0179(8)
C36A 0.0442(9) 0.0397(9) 0.0448(9) 0.0272(8) 0.0163(7) 0.0209(7)
C37A 0.0290(7) 0.0340(8) 0.0342(8) 0.0177(6) 0.0129(6) 0.0126(6)
O1B 0.0233(4) 0.0210(5) 0.0145(4) 0.0050(4) 0.0037(3) 0.0080(4)
O2B 0.0234(5) 0.0228(5) 0.0217(5) -0.0007(4) -0.0008(4) 0.0096(4)
O3B 0.0575(7) 0.0261(6) 0.0367(6) -0.0044(5) -0.0078(5) 0.0151(5)
O4B 0.0223(4) 0.0219(5) 0.0247(5) 0.0106(4) 0.0031(4) 0.0050(4)
O5B 0.0211(4) 0.0352(5) 0.0157(4) 0.0112(4) 0.0026(3) 0.0036(4)
O6B 0.0216(5) 0.0250(5) 0.0201(5) -0.0023(4) 0.0054(4) 0.0000(4)
O7B 0.0260(5) 0.0295(5) 0.0317(5) 0.0193(4) 0.0145(4) 0.0128(4)
N1B 0.0193(5) 0.0270(6) 0.0184(5) 0.0060(5) 0.0037(4) 0.0090(4)
C1B 0.0174(6) 0.0234(7) 0.0161(6) 0.0068(5) 0.0031(5) 0.0056(5)
C2B 0.0178(6) 0.0217(6) 0.0182(6) 0.0072(5) 0.0018(5) 0.0040(5)
C3B 0.0182(6) 0.0254(7) 0.0141(6) 0.0077(5) 0.0032(5) 0.0016(5)
C4B 0.0185(6) 0.0207(7) 0.0158(6) 0.0021(5) 0.0028(5) 0.0011(5)
C5B 0.0194(6) 0.0184(6) 0.0176(6) 0.0029(5) 0.0055(5) 0.0010(5)
C6B 0.0311(7) 0.0449(9) 0.0162(6) 0.0139(6) 0.0099(5) 0.0230(7)
C7B 0.0510(9) 0.0438(9) 0.0167(7) 0.0082(6) 0.0090(6) 0.0355(8)
C8B 0.0464(9) 0.0261(7) 0.0166(7) 0.0009(6) -0.0019(6) 0.0193(7)
C9B 0.0276(7) 0.0296(8) 0.0431(9) 0.0202(7) 0.0074(6) 0.0046(6)
C10B 0.0236(6) 0.0225(7) 0.0261(7) 0.0102(6) 0.0021(5) 0.0000(5)
C11B 0.0314(7) 0.0320(8) 0.0215(7) 0.0090(6) 0.0044(6) 0.0055(6)
C12B 0.0358(8) 0.0401(9) 0.0308(8) 0.0207(7) 0.0023(6) 0.0090(7)
C13B 0.0286(7) 0.0250(7) 0.0445(9) 0.0155(7) 0.0023(6) 0.0046(6)
C14B 0.0330(8) 0.0288(8) 0.0335(8) 0.0070(6) 0.0104(6) 0.0057(6)
C15B 0.0402(8) 0.0357(8) 0.0259(7) 0.0176(6) 0.0086(6) 0.0094(7)
C16B 0.0255(7) 0.0559(10) 0.0222(7) 0.0189(7) 0.0005(6) 0.0081(7)
C17B 0.0346(7) 0.0316(8) 0.0187(6) 0.0110(6) 0.0065(5) 0.0164(6)
C18B 0.0431(8) 0.0397(9) 0.0220(7) 0.0107(6) 0.0033(6) 0.0207(7)
C19B 0.0731(12) 0.0398(9) 0.0192(7) 0.0147(7) 0.0068(7) 0.0296(9)
C20B 0.0756(12) 0.0295(8) 0.0259(8) 0.0162(7) 0.0209(8) 0.0201(8)
C21B 0.0538(10) 0.0279(8) 0.0299(8) 0.0118(6) 0.0156(7) 0.0074(7)
C22B 0.0377(8) 0.0300(8) 0.0208(7) 0.0112(6) 0.0064(6) 0.0087(6)
C23B 0.0424(9) 0.0301(8) 0.0436(10) -0.0064(7) 0.0282(8) -0.0049(7)
C24B 0.0287(7) 0.0244(7) 0.0223(7) 0.0025(6) 0.0132(5) -0.0001(5)
C25B 0.0231(7) 0.0465(9) 0.0202(7) 0.0089(7) 0.0041(5) 0.0054(6)
C26B 0.0373(8) 0.0394(9) 0.0356(8) 0.0181(7) 0.0175(7) 0.0206(7)
C27B 0.0432(8) 0.0221(7) 0.0247(7) 0.0037(6) 0.0172(6) 0.0040(6)
C28B 0.0288(7) 0.0334(8) 0.0189(7) 0.0080(6) 0.0021(5) -0.0001(6)
C29B 0.0299(7) 0.0278(7) 0.0299(8) 0.0146(6) 0.0099(6) 0.0099(6)
C30B 0.0300(7) 0.0181(6) 0.0234(7) 0.0069(5) 0.0107(5) 0.0033(5)
C31B 0.0433(9) 0.0447(9) 0.0412(9) 0.0288(8) 0.0259(7) 0.0300(7)
C32B 0.0244(7) 0.0287(7) 0.0291(7) 0.0152(6) 0.0110(5) 0.0125(6)
C33B 0.0280(7) 0.0227(7) 0.0331(8) 0.0136(6) 0.0066(6) 0.0071(6)
C34B 0.0383(8) 0.0267(7) 0.0265(7) 0.0044(6) 0.0077(6) 0.0085(6)
C35B 0.0392(8) 0.0384(9) 0.0247(7) 0.0125(7) 0.0118(6) 0.0078(7)
C36B 0.0493(9) 0.0291(8) 0.0357(8) 0.0196(7) 0.0164(7) 0.0119(7)
C37B 0.0495(9) 0.0288(8) 0.0345(8) 0.0163(7) 0.0195(7) 0.0201(7)

loop_
_atom_type_symbol
_atom_type_description
_atom_type_scat_dispersion_real
_atom_type_scat_dispersion_imag
_atom_type_scat_source
C C 0.0033 0.0016 'International Tables Vol C Tables 4.2.6.8 and 6.1.1.4'
H H 0.0000 0.0000 'International Tables Vol C Tables 4.2.6.8 and 6.1.1.4'
N N 0.0061 0.0033 'International Tables Vol C Tables 4.2.6.8 and 6.1.1.4'
O O 0.0106 0.0060 'International Tables Vol C Tables 4.2.6.8 and 6.1.1.4'

loop_
_geom_angle_atom_site_label_1
_geom_angle_atom_site_label_2
_geom_angle_atom_site_label_3
_geom_angle
C1A O1A C5A 112.87(9)
C8A O2A N1A 107.36(9)
C2A O4A C9A 112.02(9)
C3A O5A C16A 113.69(9)
C4A O6A C23A 116.22(10)
C30A O7A C31A 115.64(9)
C6A N1A O2A 107.05(10)
C6A N1A C1A 124.10(10)
O2A N1A C1A 113.13(9)
O1A C1A N1A 105.88(9)
O1A C1A C2A 108.95(9)
N1A C1A C2A 114.65(10)
O1A C1A H1AA 109.1
N1A C1A H1AA 109.1
C2A C1A H1AA 109.1
O4A C2A C3A 111.02(10)
O4A C2A C1A 108.98(9)
C3A C2A C1A 107.75(10)
O4A C2A H2AA 109.7
C3A C2A H2AA 109.7
C1A C2A H2AA 109.7
O5A C3A C2A 110.63(10)
O5A C3A C4A 108.51(9)
C2A C3A C4A 110.86(9)
O5A C3A H3AA 108.9
C2A C3A H3AA 108.9
C4A C3A H3AA 108.9
O6A C4A C3A 111.37(10)
O6A C4A C5A 104.56(9)
C3A C4A C5A 111.48(10)
O6A C4A H4AA 109.8
C3A C4A H4AA 109.8
C5A C4A H4AA 109.8
O1A C5A C30A 106.65(9)
O1A C5A C4A 111.30(9)
C30A C5A C4A 113.33(10)
O1A C5A H5AA 108.5
C30A C5A H5AA 108.5
C4A C5A H5AA 108.5
C7A C6A N1A 111.43(12)
C7A C6A H6A 131.2(10)
N1A C6A H6A 117.3(10)
C6A C7A C8A 107.57(12)
C6A C7A H7A 127.4(11)
C8A C7A H7A 124.8(11)
O3A C8A O2A 117.92(12)
O3A C8A C7A 135.86(13)
O2A C8A C7A 106.22(11)
O4A C9A C10A 109.54(10)
O4A C9A H9AA 109.8
C10A C9A H9AA 109.8
O4A C9A H9AB 109.8
C10A C9A H9AB 109.8
H9AA C9A H9AB 108.2
C15A C10A C11A 118.64(13)
C15A C10A C9A 120.48(12)
C11A C10A C9A 120.86(12)
C10A C11A C12A 120.77(13)
C10A C11A H11A 119.6
C12A C11A H11A 119.6
C13A C12A C11A 119.82(14)
C13A C12A H12A 120.1
C11A C12A H12A 120.1
C14A C13A C12A 119.82(13)
C14A C13A H13A 120.1
C12A C13A H13A 120.1
C13A C14A C15A 120.13(14)
C13A C14A H14A 119.9
C15A C14A H14A 119.9
C10A C15A C14A 120.81(14)
C10A C15A H15A 119.6
C14A C15A H15A 119.6
O5A C16A C17A 109.31(10)
O5A C16A H16A 109.8
C17A C16A H16A 109.8
O5A C16A H16B 109.8
C17A C16A H16B 109.8
H16A C16A H16B 108.3
C22A C17A C18A 118.87(12)
C22A C17A C16A 121.66(12)
C18A C17A C16A 119.42(12)
C19A C18A C17A 120.66(14)
C19A C18A H18A 119.7
C17A C18A H18A 119.7
C20A C19A C18A 120.35(13)
C20A C19A H19A 119.8
C18A C19A H19A 119.8
C19A C20A C21A 119.54(13)
C19A C20A H20A 120.2
C21A C20A H20A 120.2
C20A C21A C22A 120.33(13)
C20A C21A H21A 119.8
C22A C21A H21A 119.8
C17A C22A C21A 120.24(12)
C17A C22A H22A 119.9
C21A C22A H22A 119.9
O6A C23A C24A 107.08(11)
O6A C23A H23A 110.3
C24A C23A H23A 110.3
O6A C23A H23B 110.3
C24A C23A H23B 110.3
H23A C23A H23B 108.6
C25A C24A C29A 119.01(13)
C25A C24A C23A 119.87(13)
C29A C24A C23A 121.08(13)
C24A C25A C26A 120.60(13)
C24A C25A H25A 119.7
C26A C25A H25A 119.7
C27A C26A C25A 119.80(14)
C27A C26A H26A 120.1
C25A C26A H26A 120.1
C28A C27A C26A 120.21(13)
C28A C27A H27A 119.9
C26A C27A H27A 119.9
C27A C28A C29A 120.05(13)
C27A C28A H28A 120.0
C29A C28A H28A 120.0
C28A C29A C24A 120.33(13)
C28A C29A H29A 119.8
C24A C29A H29A 119.8
O7A C30A C5A 113.12(10)
O7A C30A H30A 109.0
C5A C30A H30A 109.0
O7A C30A H30B 109.0
C5A C30A H30B 109.0
H30A C30A H30B 107.8
O7A C31A C32A 113.69(11)
O7A C31A H31A 108.8
C32A C31A H31A 108.8
O7A C31A H31B 108.8
C32A C31A H31B 108.8
H31A C31A H31B 107.7
C33A C32A C37A 118.58(13)
C33A C32A C31A 120.90(13)
C37A C32A C31A 120.52(12)
C32A C33A C34A 120.58(14)
C32A C33A H33A 119.7
C34A C33A H33A 119.7
C35A C34A C33A 120.30(14)
C35A C34A H34A 119.8
C33A C34A H34A 119.8
C36A C35A C34A 119.61(14)
C36A C35A H35A 120.2
C34A C35A H35A 120.2
C35A C36A C37A 120.10(14)
C35A C36A H36A 120.0
C37A C36A H36A 120.0
C36A C37A C32A 120.83(13)
C36A C37A H37A 119.6
C32A C37A H37A 119.6
C1B O1B C5B 111.42(9)
C8B O2B N1B 107.22(10)
C2B O4B C9B 112.37(10)
C16B O5B C3B 114.32(10)
C23B O6B C4B 114.56(10)
C30B O7B C31B 111.11(10)
C6B N1B O2B 107.25(11)
C6B N1B C1B 124.93(11)
O2B N1B C1B 113.87(9)
O1B C1B N1B 106.73(9)
O1B C1B C2B 109.32(9)
N1B C1B C2B 114.15(10)
O1B C1B H1BA 108.8
N1B C1B H1BA 108.8
C2B C1B H1BA 108.8
O4B C2B C3B 111.50(10)
O4B C2B C1B 108.28(10)
C3B C2B C1B 108.65(10)
O4B C2B H2BA 109.5
C3B C2B H2BA 109.5
C1B C2B H2BA 109.5
O5B C3B C4B 109.50(10)
O5B C3B C2B 109.70(10)
C4B C3B C2B 110.39(10)
O5B C3B H3BA 109.1
C4B C3B H3BA 109.1
C2B C3B H3BA 109.1
O6B C4B C3B 110.81(10)
O6B C4B C5B 106.90(10)
C3B C4B C5B 109.69(10)
O6B C4B H4BA 109.8
C3B C4B H4BA 109.8
C5B C4B H4BA 109.8
O1B C5B C30B 107.33(10)
O1B C5B C4B 109.62(10)
C30B C5B C4B 115.33(10)
O1B C5B H5BA 108.1
C30B C5B H5BA 108.1
C4B C5B H5BA 108.1
C7B C6B N1B 111.35(13)
C7B C6B H6B 131.2(10)
N1B C6B H6B 117.1(10)
C6B C7B C8B 107.49(12)
C6B C7B H7B 127.6(11)
C8B C7B H7B 124.9(11)
O3B C8B O2B 118.00(13)
O3B C8B C7B 135.69(14)
O2B C8B C7B 106.31(12)
O4B C9B C10B 108.98(11)
O4B C9B H9BA 109.9
C10B C9B H9BA 109.9
O4B C9B H9BB 109.9
C10B C9B H9BB 109.9
H9BA C9B H9BB 108.3
C11B C10B C15B 118.46(13)
C11B C10B C9B 120.66(13)
C15B C10B C9B 120.86(13)
C12B C11B C10B 120.78(14)
C12B C11B H11B 119.6
C10B C11B H11B 119.6
C11B C12B C13B 120.22(14)
C11B C12B H12B 119.9
C13B C12B H12B 119.9
C14B C13B C12B 119.57(14)
C14B C13B H13B 120.2
C12B C13B H13B 120.2
C15B C14B C13B 120.01(14)
C15B C14B H14B 120.0
C13B C14B H14B 120.0
C14B C15B C10B 120.95(13)
C14B C15B H15B 119.5
C10B C15B H15B 119.5
O5B C16B C17B 109.49(11)
O5B C16B H16C 109.8
C17B C16B H16C 109.8
O5B C16B H16D 109.8
C17B C16B H16D 109.8
H16C C16B H16D 108.2
C22B C17B C18B 119.08(13)
C22B C17B C16B 122.14(12)
C18B C17B C16B 118.77(13)
C19B C18B C17B 119.98(15)
C19B C18B H18B 120.0
C17B C18B H18B 120.0
C20B C19B C18B 120.83(14)
C20B C19B H19B 119.6
C18B C19B H19B 119.6
C19B C20B C21B 119.55(14)
C19B C20B H20B 120.2
C21B C20B H20B 120.2
C20B C21B C22B 120.05(16)
C20B C21B H21B 120.0
C22B C21B H21B 120.0
C17B C22B C21B 120.51(14)
C17B C22B H22B 119.7
C21B C22B H22B 119.7
O6B C23B C24B 109.28(11)
O6B C23B H23C 109.8
C24B C23B H23C 109.8
O6B C23B H23D 109.8
C24B C23B H23D 109.8
H23C C23B H23D 108.3
C25B C24B C29B 119.08(13)
C25B C24B C23B 118.84(14)
C29B C24B C23B 122.08(14)
C26B C25B C24B 120.49(13)
C26B C25B H25B 119.8
C24B C25B H25B 119.8
C27B C26B C25B 120.16(14)
C27B C26B H26B 119.9
C25B C26B H26B 119.9
C26B C27B C28B 119.95(13)
C26B C27B H27B 120.0
C28B C27B H27B 120.0
C27B C28B C29B 120.03(13)
C27B C28B H28B 120.0
C29B C28B H28B 120.0
C28B C29B C24B 120.27(13)
C28B C29B H29B 119.9
C24B C29B H29B 119.9
O7B C30B C5B 110.26(10)
O7B C30B H30C 109.6
C5B C30B H30C 109.6
O7B C30B H30D 109.6
C5B C30B H30D 109.6
H30C C30B H30D 108.1
O7B C31B C32B 113.71(11)
O7B C31B H31C 108.8
C32B C31B H31C 108.8
O7B C31B H31D 108.8
C32B C31B H31D 108.8
H31C C31B H31D 107.7
C33B C32B C37B 119.02(13)
C33B C32B C31B 121.12(12)
C37B C32B C31B 119.84(13)
C32B C33B C34B 120.21(13)
C32B C33B H33B 119.9
C34B C33B H33B 119.9
C35B C34B C33B 119.91(14)
C35B C34B H34B 120.0
C33B C34B H34B 120.0
C36B C35B C34B 120.37(13)
C36B C35B H35B 119.8
C34B C35B H35B 119.8
C35B C36B C37B 119.73(14)
C35B C36B H36B 120.1
C37B C36B H36B 120.1
C36B C37B C32B 120.76(14)
C36B C37B H37C 119.6
C32B C37B H37C 119.6

loop_
_geom_bond_atom_site_label_1
_geom_bond_atom_site_label_2
_geom_bond_distance
O1A C1A 1.4154(14)
O1A C5A 1.4300(15)
O2A C8A 1.4122(16)
O2A N1A 1.4140(13)
O3A C8A 1.2004(17)
O4A C2A 1.4204(14)
O4A C9A 1.4440(15)
O5A C3A 1.4222(14)
O5A C16A 1.4248(15)
O6A C4A 1.4206(15)
O6A C23A 1.4316(16)
O7A C30A 1.4196(15)
O7A C31A 1.4462(16)
N1A C6A 1.3648(16)
N1A C1A 1.4390(16)
C1A C2A 1.5304(16)
C1A H1AA 1.0000
C2A C3A 1.5225(17)
C2A H2AA 1.0000
C3A C4A 1.5281(17)
C3A H3AA 1.0000
C4A C5A 1.5308(16)
C4A H4AA 1.0000
C5A C30A 1.5232(17)
C5A H5AA 1.0000
C6A C7A 1.341(2)
C6A H6A 0.917(17)
C7A C8A 1.4339(19)
C7A H7A 0.971(18)
C9A C10A 1.4997(17)
C9A H9AA 0.9900
C9A H9AB 0.9900
C10A C15A 1.381(2)
C10A C11A 1.3859(19)
C11A C12A 1.389(2)
C11A H11A 0.9500
C12A C13A 1.379(2)
C12A H12A 0.9500
C13A C14A 1.378(2)
C13A H13A 0.9500
C14A C15A 1.385(2)
C14A H14A 0.9500
C15A H15A 0.9500
C16A C17A 1.5058(18)
C16A H16A 0.9900
C16A H16B 0.9900
C17A C22A 1.3854(19)
C17A C18A 1.3877(19)
C18A C19A 1.386(2)
C18A H18A 0.9500
C19A C20A 1.373(2)
C19A H19A 0.9500
C20A C21A 1.384(2)
C20A H20A 0.9500
C21A C22A 1.3913(19)
C21A H21A 0.9500
C22A H22A 0.9500
C23A C24A 1.4969(19)
C23A H23A 0.9900
C23A H23B 0.9900
C24A C25A 1.3841(19)
C24A C29A 1.3867(19)
C25A C26A 1.386(2)
C25A H25A 0.9500
C26A C27A 1.376(2)
C26A H26A 0.9500
C27A C28A 1.376(2)
C27A H27A 0.9500
C28A C29A 1.385(2)
C28A H28A 0.9500
C29A H29A 0.9500
C30A H30A 0.9900
C30A H30B 0.9900
C31A C32A 1.5047(18)
C31A H31A 0.9900
C31A H31B 0.9900
C32A C33A 1.383(2)
C32A C37A 1.3858(19)
C33A C34A 1.386(2)
C33A H33A 0.9500
C34A C35A 1.377(2)
C34A H34A 0.9500
C35A C36A 1.377(2)
C35A H35A 0.9500
C36A C37A 1.384(2)
C36A H36A 0.9500
C37A H37A 0.9500
O1B C1B 1.4145(15)
O1B C5B 1.4363(15)
O2B C8B 1.4076(16)
O2B N1B 1.4105(14)
O3B C8B 1.2025(19)
O4B C2B 1.4195(15)
O4B C9B 1.4431(16)
O5B C16B 1.4146(16)
O5B C3B 1.4183(14)
O6B C23B 1.4158(17)
O6B C4B 1.4195(15)
O7B C30B 1.4215(16)
O7B C31B 1.4317(16)
N1B C6B 1.3572(17)
N1B C1B 1.4374(16)
C1B C2B 1.5324(16)
C1B H1BA 1.0000
C2B C3B 1.5248(17)
C2B H2BA 1.0000
C3B C4B 1.5230(18)
C3B H3BA 1.0000
C4B C5B 1.5294(17)
C4B H4BA 1.0000
C5B C30B 1.5025(18)
C5B H5BA 1.0000
C6B C7B 1.340(2)
C6B H6B 0.988(18)
C7B C8B 1.429(2)
C7B H7B 0.944(19)
C9B C10B 1.5001(19)
C9B H9BA 0.9900
C9B H9BB 0.9900
C10B C11B 1.3847(19)
C10B C15B 1.389(2)
C11B C12B 1.381(2)
C11B H11B 0.9500
C12B C13B 1.383(2)
C12B H12B 0.9500
C13B C14B 1.381(2)
C13B H13B 0.9500
C14B C15B 1.380(2)
C14B H14B 0.9500
C15B H15B 0.9500
C16B C17B 1.5064(19)
C16B H16C 0.9900
C16B H16D 0.9900
C17B C22B 1.383(2)
C17B C18B 1.3942(19)
C18B C19B 1.383(2)
C18B H18B 0.9500
C19B C20B 1.378(3)
C19B H19B 0.9500
C20B C21B 1.380(2)
C20B H20B 0.9500
C21B C22B 1.393(2)
C21B H21B 0.9500
C22B H22B 0.9500
C23B C24B 1.498(2)
C23B H23C 0.9900
C23B H23D 0.9900
C24B C25B 1.383(2)
C24B C29B 1.389(2)
C25B C26B 1.380(2)
C25B H25B 0.9500
C26B C27B 1.376(2)
C26B H26B 0.9500
C27B C28B 1.379(2)
C27B H27B 0.9500
C28B C29B 1.383(2)
C28B H28B 0.9500
C29B H29B 0.9500
C30B H30C 0.9900
C30B H30D 0.9900
C31B C32B 1.5104(19)
C31B H31C 0.9900
C31B H31D 0.9900
C32B C33B 1.3837(19)
C32B C37B 1.3879(19)
C33B C34B 1.389(2)
C33B H33B 0.9500
C34B C35B 1.382(2)
C34B H34B 0.9500
C35B C36B 1.370(2)
C35B H35B 0.9500
C36B C37B 1.385(2)
C36B H36B 0.9500
C37B H37C 0.9500
